data_7709537
loop_
_publ_author_name
'Pflock, Stephan'
'Langer, Frauke'
'Reil, Michaela'
'Strinitz, Lisa'
'Lorenz, Rebecca'
'H\"ubner, Eike G.'
'Burzlaff, Nicolai'

_publ_section_title
;
 &#x000D; p-Block metal complexes with bis(pyrazol-1-yl)acetato ligands
;
_journal_name_full 'Dalton Transactions'
_journal_paper_doi 10.1039/D1DT04040E
_journal_year 2022
_chemical_formula_moiety 'Cl4 Ga, C16 H14 Ga N8 O4'
_chemical_formula_sum 'C16 H14 Cl4 Ga2 N8 O4'
_chemical_formula_weight 663.59
_space_group_crystal_system monoclinic
_space_group_IT_number 15
_space_group_name_Hall '-C 2yc'
_space_group_name_H-M_alt 'C 1 2/c 1'
_atom_sites_solution_hydrogens geom
_atom_sites_solution_primary dual
_audit_creation_date 2021-04-30
_audit_creation_method
;
Olex2 1.3-alpha
(compiled 2020.11.12 svn.r5f609507 for OlexSys, GUI svn.r6272)
;
_audit_update_record
;
2021-10-21 deposited with the CCDC.	2022-02-07 downloaded from the CCDC.
;
_cell_angle_alpha 90
_cell_angle_beta 91.304(3)
_cell_angle_gamma 90
_cell_formula_units_Z 4
_cell_length_a 17.0141(5)
_cell_length_b 8.3409(3)
_cell_length_c 16.4275(6)
_cell_measurement_reflns_used 3547
_cell_measurement_temperature 99.99(10)
_cell_measurement_theta_max 72.5030
_cell_measurement_theta_min 5.1940
_cell_volume 2330.67(14)
_computing_cell_refinement 'CrysAlisPro 1.171.40.67a (Rigaku OD, 2019)'
_computing_data_collection 'CrysAlisPro 1.171.40.67a (Rigaku OD, 2019)'
_computing_data_reduction 'CrysAlisPro 1.171.40.67a (Rigaku OD, 2019)'
_computing_molecular_graphics 'Olex2 1.3-alpha (Dolomanov et al., 2009)'
_computing_publication_material 'Olex2 1.3-alpha (Dolomanov et al., 2009)'
_computing_structure_refinement 'SHELXL 2018/3 (Sheldrick, 2015)'
_computing_structure_solution 'SHELXT  (Sheldrick, 2015)'
_diffrn_ambient_environment N~2~
_diffrn_ambient_temperature 99.99(10)
_diffrn_detector 'CCD plate'
_diffrn_detector_area_resol_mean 5.2903
_diffrn_detector_type AtlasS2
_diffrn_measured_fraction_theta_full 0.996
_diffrn_measured_fraction_theta_max 0.963
_diffrn_measurement_details
;
List of Runs (angles in degrees, time in seconds):

  # Type    Start    End  Width  t~exp~   \w     \q     \k     \f   Frames
#--------------------------------------------------------------------------
  1  \w   -114.00 -13.00   1.00    3.00    --  -41.48 -57.00  30.00  101
  2  \w    -21.00  74.00   1.00    3.00    --   41.48 -77.00-120.00   95
  3  \w     29.00  99.00   1.00    3.00    --   41.48-127.00 155.00   70
  4  \w     31.00 112.00   1.00   12.00    --  104.33-125.00  30.00   81
  5  \w     28.00 133.00   1.00   12.00    --  104.33 -30.00 150.00  105
  6  \w     22.00 106.00   1.00   12.00    --  104.33 -94.00-150.00   84
  7  \w    103.00 178.00   1.00   12.00    --  104.33  77.00 150.00   75
  8  \w     22.00 106.00   1.00   12.00    --  104.33 -94.00 -60.00   84
  9  \w     75.00 177.00   1.00   12.00    --  104.33  61.00 -60.00  102
 10  \w   -116.00 -17.00   1.00    3.00    --  -41.48 -38.00 120.00   99
 11  \w     13.00 114.00   1.00    3.00    --   41.48  57.00-120.00  101
 12  \w    103.00 128.00   1.00   12.00    --  104.33  77.00-150.00   25
;
_diffrn_measurement_device 'four-circle diffractometer'
_diffrn_measurement_device_type 'SuperNova, Dual, Cu at home/near, AtlasS2'
_diffrn_measurement_method '\w scans'
_diffrn_orient_matrix_type 'CrysAlisPro convention (1999,Acta A55,543-557)'
_diffrn_orient_matrix_UB_11 0.0882489000
_diffrn_orient_matrix_UB_12 -0.0413830000
_diffrn_orient_matrix_UB_13 -0.0023436000
_diffrn_orient_matrix_UB_21 0.0199363000
_diffrn_orient_matrix_UB_22 0.1796549000
_diffrn_orient_matrix_UB_23 -0.0055563000
_diffrn_orient_matrix_UB_31 0.0054328000
_diffrn_orient_matrix_UB_32 0.0098211000
_diffrn_orient_matrix_UB_33 0.0935833000
_diffrn_radiation_monochromator mirror
_diffrn_radiation_probe x-ray
_diffrn_radiation_type 'Cu K\a'
_diffrn_radiation_wavelength 1.54184
_diffrn_reflns_av_R_equivalents 0.0296
_diffrn_reflns_av_unetI/netI 0.0284
_diffrn_reflns_Laue_measured_fraction_full 0.996
_diffrn_reflns_Laue_measured_fraction_max 0.963
_diffrn_reflns_limit_h_max 20
_diffrn_reflns_limit_h_min -20
_diffrn_reflns_limit_k_max 9
_diffrn_reflns_limit_k_min -10
_diffrn_reflns_limit_l_max 19
_diffrn_reflns_limit_l_min -16
_diffrn_reflns_number 6667
_diffrn_reflns_point_group_measured_fraction_full 0.996
_diffrn_reflns_point_group_measured_fraction_max 0.963
_diffrn_reflns_theta_full 67.684
_diffrn_reflns_theta_max 72.804
_diffrn_reflns_theta_min 5.201
_diffrn_source 'micro-focus sealed X-ray tube'
_diffrn_source_type 'SuperNova (Cu) X-ray Source'
_exptl_absorpt_coefficient_mu 7.446
_exptl_absorpt_correction_T_max 1.000
_exptl_absorpt_correction_T_min 0.485
_exptl_absorpt_correction_type gaussian
_exptl_absorpt_process_details
;
CrysAlisPro 1.171.40.67a (Rigaku Oxford Diffraction, 2019)
Numerical absorption correction based on gaussian integration over
			a multifaceted crystal model
Empirical absorption correction using spherical harmonics,
 implemented in SCALE3 ABSPACK scaling algorithm.
;
_exptl_crystal_colour colourless
_exptl_crystal_colour_primary colourless
_exptl_crystal_density_diffrn 1.891
_exptl_crystal_description block
_exptl_crystal_F_000 1312
_exptl_crystal_size_max 0.343
_exptl_crystal_size_mid 0.184
_exptl_crystal_size_min 0.049
_refine_diff_density_max 0.733
_refine_diff_density_min -0.596
_refine_diff_density_rms 0.086
_refine_ls_extinction_method none
_refine_ls_goodness_of_fit_ref 1.079
_refine_ls_hydrogen_treatment constr
_refine_ls_matrix_type full
_refine_ls_number_parameters 156
_refine_ls_number_reflns 2241
_refine_ls_number_restraints 0
_refine_ls_restrained_S_all 1.079
_refine_ls_R_factor_all 0.0320
_refine_ls_R_factor_gt 0.0293
_refine_ls_shift/su_max 0.001
_refine_ls_shift/su_mean 0.000
_refine_ls_structure_factor_coef Fsqd
_refine_ls_weighting_details 'w=1/[\s^2^(Fo^2^)+(0.0377P)^2^+4.4192P] where P=(Fo^2^+2Fc^2^)/3'
_refine_ls_weighting_scheme calc
_refine_ls_wR_factor_gt 0.0739
_refine_ls_wR_factor_ref 0.0762
_reflns_Friedel_coverage 0.000
_reflns_number_gt 2075
_reflns_number_total 2241
_reflns_threshold_expression 'I > 2\s(I)'
_cod_data_source_file d1dt04040e2.cif
_cod_data_source_block buni210309a
_cod_original_cell_volume 2330.68(14)
_cod_database_code 7709537
_shelx_shelxl_version_number 2018/3
_chemical_oxdiff_formula 'C H N O Ga Cl'
_shelx_space_group_comment
;
The symmetry employed for this shelxl refinement is uniquely defined
by the following loop, which should always be used as a source of
symmetry information in preference to the above space-group names.
They are only intended as comments.
;
_shelx_estimated_absorpt_t_max 0.712
_shelx_estimated_absorpt_t_min 0.184
_reflns_odcompleteness_completeness 99.73
_reflns_odcompleteness_iscentric 1
_reflns_odcompleteness_theta 66.97
_olex2_refinement_description
;
1. Fixed Uiso
 At 1.2 times of:
  All C(H) groups
2.a Ternary CH refined with riding coordinates:
 C1(H1)
2.b Aromatic/amide H refined with riding coordinates:
 C14(H14), C22(H22), C24(H24), C12(H12), C13(H13), C23(H23)
;
_olex2_date_sample_data_collection 2021-03-09
_olex2_submission_special_instructions 'No special instructions were received'
_oxdiff_exptl_absorpt_empirical_details
;
Empirical correction (ABSPACK) includes:
- Absorption correction using spherical harmonics
- Frame scaling
;
_oxdiff_exptl_absorpt_empirical_full_max 2.091
_oxdiff_exptl_absorpt_empirical_full_min 0.664

loop_
_space_group_symop_operation_xyz
'x, y, z'
'-x, y, -z+1/2'
'x+1/2, y+1/2, z'
'-x+1/2, y+1/2, -z+1/2'
'-x, -y, -z'
'x, -y, z-1/2'
'-x+1/2, -y+1/2, -z'
'x+1/2, -y+1/2, z-1/2'

loop_
_atom_site_label
_atom_site_type_symbol
_atom_site_fract_x
_atom_site_fract_y
_atom_site_fract_z
_atom_site_U_iso_or_equiv
_atom_site_adp_type
_atom_site_occupancy
_atom_site_site_symmetry_order
_atom_site_calc_flag
_atom_site_refinement_flags_posn
_atom_site_refinement_flags_adp
_atom_site_refinement_flags_occupancy
_atom_site_disorder_assembly
_atom_site_disorder_group
Ga2 Ga 0.500000 -0.01349(5) 0.250000 0.01465(12) Uani 1 2 d S T P . .
Ga1 Ga 0.750000 0.250000 0.500000 0.01481(12) Uani 1 2 d S . P . .
Cl1 Cl 0.60384(4) 0.13149(8) 0.27284(3) 0.02153(15) Uani 1 1 d . . . . .
Cl2 Cl 0.52149(4) -0.15896(11) 0.14356(6) 0.0481(3) Uani 1 1 d . . . . .
O1 O 0.78786(10) 0.1954(2) 0.39242(10) 0.0177(4) Uani 1 1 d . . . . .
O2 O 0.79444(11) 0.2581(2) 0.26067(11) 0.0209(4) Uani 1 1 d . . . . .
N21 N 0.80153(12) 0.4699(3) 0.48661(12) 0.0167(4) Uani 1 1 d . . . . .
N11 N 0.65223(12) 0.3476(3) 0.44219(12) 0.0171(4) Uani 1 1 d . . . . .
N12 N 0.66538(12) 0.4416(3) 0.37633(12) 0.0152(4) Uani 1 1 d . . . . .
N22 N 0.79147(12) 0.5421(3) 0.41295(12) 0.0147(4) Uani 1 1 d . . . . .
C2 C 0.77990(14) 0.2917(3) 0.33086(14) 0.0167(5) Uani 1 1 d . . . . .
C1 C 0.74588(14) 0.4596(3) 0.34917(14) 0.0159(5) Uani 1 1 d . . . . .
H1 H 0.745843 0.524347 0.299377 0.019 Uiso 1 1 calc R U . . .
C14 C 0.59796(15) 0.5040(3) 0.34566(15) 0.0189(5) Uani 1 1 d . . . . .
H14 H 0.592649 0.571975 0.301012 0.023 Uiso 1 1 calc R U . . .
C22 C 0.84073(14) 0.5739(3) 0.53329(15) 0.0185(5) Uani 1 1 d . . . . .
H22 H 0.855900 0.555684 0.587250 0.022 Uiso 1 1 calc R U . . .
C24 C 0.82274(14) 0.6896(3) 0.41363(15) 0.0181(5) Uani 1 1 d . . . . .
H24 H 0.822143 0.761980 0.370563 0.022 Uiso 1 1 calc R U . . .
C12 C 0.57465(15) 0.3513(3) 0.45239(15) 0.0201(5) Uani 1 1 d . . . . .
H12 H 0.548555 0.297195 0.493260 0.024 Uiso 1 1 calc R U . . .
C13 C 0.53821(15) 0.4472(3) 0.39341(16) 0.0220(5) Uani 1 1 d . . . . .
H13 H 0.484755 0.468695 0.387390 0.026 Uiso 1 1 calc R U . . .
C23 C 0.85606(15) 0.7142(3) 0.49021(15) 0.0200(5) Uani 1 1 d . . . . .
H23 H 0.882849 0.804694 0.508913 0.024 Uiso 1 1 calc R U . . .

loop_
_atom_site_aniso_label
_atom_site_aniso_U_11
_atom_site_aniso_U_22
_atom_site_aniso_U_33
_atom_site_aniso_U_23
_atom_site_aniso_U_13
_atom_site_aniso_U_12
Ga2 0.0135(2) 0.0102(2) 0.0203(2) 0.000 0.00013(15) 0.000
Ga1 0.0166(2) 0.0131(2) 0.0147(2) -0.00030(15) 0.00012(15) -0.00302(15)
Cl1 0.0233(3) 0.0222(3) 0.0192(3) -0.0051(2) 0.0020(2) -0.0100(2)
Cl2 0.0200(3) 0.0582(6) 0.0659(5) -0.0510(5) -0.0033(3) 0.0034(3)
O1 0.0218(9) 0.0151(9) 0.0162(8) -0.0015(7) 0.0026(7) -0.0006(7)
O2 0.0247(9) 0.0211(10) 0.0171(9) -0.0053(7) 0.0036(7) -0.0046(7)
N21 0.0188(10) 0.0165(11) 0.0149(10) 0.0003(8) -0.0007(8) -0.0032(8)
N11 0.0200(10) 0.0159(11) 0.0155(10) -0.0010(8) 0.0003(8) -0.0038(8)
N12 0.0165(10) 0.0154(11) 0.0137(9) 0.0005(8) 0.0010(7) -0.0008(8)
N22 0.0179(10) 0.0127(10) 0.0137(9) 0.0000(8) 0.0007(8) -0.0033(8)
C2 0.0156(11) 0.0174(13) 0.0171(12) -0.0023(10) 0.0001(9) -0.0057(9)
C1 0.0183(11) 0.0153(12) 0.0140(11) -0.0016(9) 0.0001(9) -0.0044(9)
C14 0.0201(12) 0.0198(13) 0.0167(11) -0.0035(10) -0.0020(9) 0.0005(10)
C22 0.0198(12) 0.0186(13) 0.0169(11) -0.0013(10) -0.0027(9) -0.0036(10)
C24 0.0201(12) 0.0160(13) 0.0184(12) -0.0006(10) 0.0032(9) -0.0024(10)
C12 0.0193(12) 0.0216(14) 0.0194(12) -0.0030(10) 0.0040(9) -0.0039(10)
C13 0.0174(12) 0.0261(14) 0.0224(13) -0.0043(11) 0.0002(10) 0.0014(10)
C23 0.0230(12) 0.0160(13) 0.0211(12) -0.0029(10) 0.0003(10) -0.0075(10)

loop_
_atom_type_symbol
_atom_type_description
_atom_type_scat_dispersion_real
_atom_type_scat_dispersion_imag
_atom_type_scat_source
C C 0.0181 0.0091 'International Tables Vol C Tables 4.2.6.8 and 6.1.1.4'
H H 0.0000 0.0000 'International Tables Vol C Tables 4.2.6.8 and 6.1.1.4'
Cl Cl 0.3639 0.7018 'International Tables Vol C Tables 4.2.6.8 and 6.1.1.4'
Ga Ga -1.2846 0.7763 'International Tables Vol C Tables 4.2.6.8 and 6.1.1.4'
N N 0.0311 0.0180 'International Tables Vol C Tables 4.2.6.8 and 6.1.1.4'
O O 0.0492 0.0322 'International Tables Vol C Tables 4.2.6.8 and 6.1.1.4'

loop_
_exptl_crystal_face_index_h
_exptl_crystal_face_index_k
_exptl_crystal_face_index_l
_exptl_crystal_face_perp_dist
-1 -1 -1 0.0126
10 -2 2 0.1177
-9 2 -4 0.0825
-10 1 4 0.1232
-8 1 -7 0.0633
0 1 1 0.0457
6 -3 -7 0.1595
5 0 9 0.0692
2 2 1 0.0196

loop_
_geom_angle_atom_site_label_1
_geom_angle_atom_site_label_2
_geom_angle_atom_site_label_3
_geom_angle
_geom_angle_site_symmetry_1
_geom_angle_site_symmetry_3
_geom_angle_publ_flag
Cl1 Ga2 Cl1 112.15(4) 2_655 . ?
Cl2 Ga2 Cl1 107.48(3) . . ?
Cl2 Ga2 Cl1 107.48(3) 2_655 2_655 ?
Cl2 Ga2 Cl1 108.96(3) 2_655 . ?
Cl2 Ga2 Cl1 108.96(3) . 2_655 ?
Cl2 Ga2 Cl2 111.87(6) 2_655 . ?
O1 Ga1 O1 180.0 . 7_656 ?
O1 Ga1 N21 92.25(8) . 7_656 ?
O1 Ga1 N21 87.75(8) . . ?
O1 Ga1 N21 87.75(8) 7_656 7_656 ?
O1 Ga1 N21 92.25(8) 7_656 . ?
O1 Ga1 N11 87.39(8) . . ?
O1 Ga1 N11 87.39(8) 7_656 7_656 ?
O1 Ga1 N11 92.61(8) . 7_656 ?
O1 Ga1 N11 92.61(8) 7_656 . ?
N21 Ga1 N21 180.0 7_656 . ?
N21 Ga1 N11 86.56(8) 7_656 7_656 ?
N21 Ga1 N11 93.44(8) 7_656 . ?
N21 Ga1 N11 86.56(8) . . ?
N21 Ga1 N11 93.44(8) . 7_656 ?
N11 Ga1 N11 180.00(10) . 7_656 ?
C2 O1 Ga1 122.15(16) . . ?
N22 N21 Ga1 116.55(15) . . ?
C22 N21 Ga1 137.24(17) . . ?
C22 N21 N22 106.1(2) . . ?
N12 N11 Ga1 116.64(15) . . ?
C12 N11 Ga1 137.77(18) . . ?
C12 N11 N12 105.5(2) . . ?
N11 N12 C1 118.4(2) . . ?
C14 N12 N11 111.5(2) . . ?
C14 N12 C1 130.1(2) . . ?
N21 N22 C1 119.0(2) . . ?
C24 N22 N21 110.9(2) . . ?
C24 N22 C1 129.9(2) . . ?
O1 C2 C1 116.2(2) . . ?
O2 C2 O1 125.2(2) . . ?
O2 C2 C1 118.5(2) . . ?
N12 C1 N22 108.43(19) . . ?
N12 C1 C2 108.9(2) . . ?
N12 C1 H1 109.2 . . ?
N22 C1 C2 111.7(2) . . ?
N22 C1 H1 109.2 . . ?
C2 C1 H1 109.2 . . ?
N12 C14 H14 126.7 . . ?
N12 C14 C13 106.7(2) . . ?
C13 C14 H14 126.7 . . ?
N21 C22 H22 124.7 . . ?
N21 C22 C23 110.6(2) . . ?
C23 C22 H22 124.7 . . ?
N22 C24 H24 126.3 . . ?
N22 C24 C23 107.4(2) . . ?
C23 C24 H24 126.3 . . ?
N11 C12 H12 124.7 . . ?
N11 C12 C13 110.6(2) . . ?
C13 C12 H12 124.7 . . ?
C14 C13 C12 105.7(2) . . ?
C14 C13 H13 127.2 . . ?
C12 C13 H13 127.2 . . ?
C22 C23 H23 127.5 . . ?
C24 C23 C22 105.0(2) . . ?
C24 C23 H23 127.5 . . ?

loop_
_geom_bond_atom_site_label_1
_geom_bond_atom_site_label_2
_geom_bond_distance
_geom_bond_site_symmetry_2
_geom_bond_publ_flag
Ga2 Cl1 2.1666(6) 2_655 ?
Ga2 Cl1 2.1666(6) . ?
Ga2 Cl2 2.1661(7) 2_655 ?
Ga2 Cl2 2.1662(7) . ?
Ga1 O1 1.9487(16) 7_656 ?
Ga1 O1 1.9487(16) . ?
Ga1 N21 2.047(2) . ?
Ga1 N21 2.047(2) 7_656 ?
Ga1 N11 2.064(2) . ?
Ga1 N11 2.064(2) 7_656 ?
O1 C2 1.296(3) . ?
O2 C2 1.217(3) . ?
N21 N22 1.359(3) . ?
N21 C22 1.327(3) . ?
N11 N12 1.359(3) . ?
N11 C12 1.335(3) . ?
N12 C1 1.458(3) . ?
N12 C14 1.347(3) . ?
N22 C1 1.461(3) . ?
N22 C24 1.340(3) . ?
C2 C1 1.548(4) . ?
C1 H1 0.9800 . ?
C14 H14 0.9300 . ?
C14 C13 1.382(4) . ?
C22 H22 0.9300 . ?
C22 C23 1.396(4) . ?
C24 H24 0.9300 . ?
C24 C23 1.383(4) . ?
C12 H12 0.9300 . ?
C12 C13 1.392(4) . ?
C13 H13 0.9300 . ?
C23 H23 0.9300 . ?

loop_
_geom_torsion_atom_site_label_1
_geom_torsion_atom_site_label_2
_geom_torsion_atom_site_label_3
_geom_torsion_atom_site_label_4
_geom_torsion
_geom_torsion_site_symmetry_1
_geom_torsion_site_symmetry_2
_geom_torsion_site_symmetry_3
_geom_torsion_site_symmetry_4
_geom_torsion_publ_flag
Ga1 O1 C2 O2 -171.62(18) . . . . ?
Ga1 O1 C2 C1 5.7(3) . . . . ?
Ga1 N21 N22 C1 -0.3(3) . . . . ?
Ga1 N21 N22 C24 175.39(16) . . . . ?
Ga1 N21 C22 C23 -174.9(2) . . . . ?
Ga1 N11 N12 C1 3.1(3) . . . . ?
Ga1 N11 N12 C14 -177.41(16) . . . . ?
Ga1 N11 C12 C13 176.85(19) . . . . ?
O1 C2 C1 N12 -64.6(3) . . . . ?
O1 C2 C1 N22 55.2(3) . . . . ?
O2 C2 C1 N12 112.9(2) . . . . ?
O2 C2 C1 N22 -127.3(2) . . . . ?
N21 N22 C1 N12 63.4(3) . . . . ?
N21 N22 C1 C2 -56.6(3) . . . . ?
N21 N22 C24 C23 1.2(3) . . . . ?
N21 C22 C23 C24 0.5(3) . . . . ?
N11 N12 C1 N22 -64.8(3) . . . . ?
N11 N12 C1 C2 57.0(3) . . . . ?
N11 N12 C14 C13 -0.4(3) . . . . ?
N11 C12 C13 C14 -0.2(3) . . . . ?
N12 N11 C12 C13 0.0(3) . . . . ?
N12 C14 C13 C12 0.3(3) . . . . ?
N22 N21 C22 C23 0.2(3) . . . . ?
N22 C24 C23 C22 -1.0(3) . . . . ?
C1 N12 C14 C13 179.0(2) . . . . ?
C1 N22 C24 C23 176.3(2) . . . . ?
C14 N12 C1 N22 115.9(3) . . . . ?
C14 N12 C1 C2 -122.3(3) . . . . ?
C22 N21 N22 C1 -176.6(2) . . . . ?
C22 N21 N22 C24 -0.9(3) . . . . ?
C24 N22 C1 N12 -111.3(3) . . . . ?
C24 N22 C1 C2 128.6(3) . . . . ?
C12 N11 N12 C1 -179.2(2) . . . . ?
C12 N11 N12 C14 0.2(3) . . . . ?

loop_
_exptl_oxdiff_crystal_face_indexfrac_h
_exptl_oxdiff_crystal_face_indexfrac_k
_exptl_oxdiff_crystal_face_indexfrac_l
_exptl_oxdiff_crystal_face_x
_exptl_oxdiff_crystal_face_y
_exptl_oxdiff_crystal_face_z
-0.9991 -1.0023 -0.9999 -0.0443 -0.1944 -0.1088
9.7069 -2.2717 2.1712 0.9455 -0.2267 0.2336
-9.2999 2.1176 -3.7400 -0.8996 0.2158 -0.3797
-9.9676 1.3600 3.9186 -0.9451 0.0238 0.3259
-7.9590 1.2136 -6.8170 -0.7366 0.0972 -0.6693
-0.0000 1.0016 0.9999 -0.0438 0.1744 0.1034
6.2394 -2.7186 -7.1050 0.6798 -0.3245 -0.6577
4.8534 -0.3005 9.4537 0.4186 -0.0098 0.9081
1.9974 2.0045 0.9999 0.0910 0.3944 0.1241
